data_7115385
loop_
_publ_author_name
'L. Zane Miller'
'Michael Shatruka'
'D. Tyler McQuade'

_publ_section_title
;
 Alkali metal oxides trapped by diethylzinc
;
_journal_name_full Chem.Commun.
_journal_page_first 8937
_journal_paper_doi 10.1039/C4cc02929A
_journal_volume 50
_journal_year 2014
_chemical_formula_moiety '(C2 H5)6 Na2 O Zn3'
_chemical_formula_sum 'C12 H30 Na2 O Zn3'
_chemical_formula_weight 432.45
_chemical_name_systematic
;
 ?
;
_space_group_crystal_system hexagonal
_space_group_IT_number 179
_space_group_name_Hall 'P 65 2 (0 0 1)'
_space_group_name_H-M_alt 'P 65 2 2'
_symmetry_space_group_name_Hall 'P 65 2 (0 0 1)'
_symmetry_space_group_name_H-M 'P 65 2 2'
_atom_sites_solution_hydrogens mixed
_audit_creation_method SHELXL-2013
_cell_angle_alpha 90
_cell_angle_beta 90
_cell_angle_gamma 120
_cell_formula_units_Z 6
_cell_length_a 8.7801(5)
_cell_length_b 8.7801(5)
_cell_length_c 43.327(2)
_cell_measurement_temperature 173(2)
_cell_volume 2892.6(3)
_computing_cell_refinement 'SMART V5.625 (Bruker, 2000)'
_computing_data_collection 'SMART V5.625 (Bruker, 2000)'
_computing_data_reduction 'SAINT V6.32 (Bruker, 2001)'
_computing_molecular_graphics CrystalMaker
_computing_publication_material 'SHELXL-2013 (Sheldrick, 2013)'
_computing_structure_refinement 'SHELXL-2013 (Sheldrick, 2013)'
_computing_structure_solution 'SHELXS-2013 (Sheldrick, 2013)'
_diffrn_ambient_temperature 173(2)
_diffrn_measured_fraction_theta_full 1.000
_diffrn_measured_fraction_theta_max 0.980
_diffrn_measurement_device_type 'Bruker APEX II CCD area-detector'
_diffrn_measurement_method 'profile data from \w scans'
_diffrn_radiation_source 'fine-focus sealed tube'
_diffrn_radiation_type MoK\a
_diffrn_radiation_wavelength 0.71073
_diffrn_reflns_av_R_equivalents 0.0251
_diffrn_reflns_av_unetI/netI 0.0189
_diffrn_reflns_Laue_measured_fraction_full 1.000
_diffrn_reflns_Laue_measured_fraction_max 0.980
_diffrn_reflns_limit_h_max 11
_diffrn_reflns_limit_h_min -11
_diffrn_reflns_limit_k_max 8
_diffrn_reflns_limit_k_min -11
_diffrn_reflns_limit_l_max 41
_diffrn_reflns_limit_l_min -55
_diffrn_reflns_number 18994
_diffrn_reflns_point_group_measured_fraction_full 1.000
_diffrn_reflns_point_group_measured_fraction_max 0.983
_diffrn_reflns_theta_full 25.242
_diffrn_reflns_theta_max 28.286
_diffrn_reflns_theta_min 2.679
_exptl_absorpt_coefficient_mu 3.734
_exptl_absorpt_correction_type multi-scan
_exptl_absorpt_process_details 'SADABS v2.03 (Bruker, 2003)'
_exptl_crystal_colour colorless
_exptl_crystal_density_diffrn 1.490
_exptl_crystal_description block
_exptl_crystal_F_000 1332
_exptl_crystal_size_max 0.150
_exptl_crystal_size_mid 0.120
_exptl_crystal_size_min 0.080
_refine_diff_density_max 0.240
_refine_diff_density_min -0.346
_refine_diff_density_rms 0.079
_refine_ls_abs_structure_details 'Flack H D (1983), Acta Cryst. A39, 876-881'
_refine_ls_abs_structure_Flack 0.03(3)
_refine_ls_extinction_method none
_refine_ls_goodness_of_fit_ref 1.153
_refine_ls_hydrogen_treatment constr
_refine_ls_matrix_type full
_refine_ls_number_parameters 105
_refine_ls_number_reflns 2329
_refine_ls_number_restraints 0
_refine_ls_restrained_S_all 1.153
_refine_ls_R_factor_all 0.0257
_refine_ls_R_factor_gt 0.0230
_refine_ls_shift/su_max 0.001
_refine_ls_shift/su_mean 0.000
_refine_ls_structure_factor_coef Fsqd
_refine_ls_weighting_details 'w=1/[\s^2^(Fo^2^)+(0.0234P)^2^+0.8078P] where P=(Fo^2^+2Fc^2^)/3'
_refine_ls_weighting_scheme calc
_refine_ls_wR_factor_gt 0.0514
_refine_ls_wR_factor_ref 0.0521
_reflns_Friedel_coverage 0.549
_reflns_Friedel_fraction_full 1.000
_reflns_Friedel_fraction_max 0.987
_reflns_number_gt 2190
_reflns_number_total 2329
_reflns_threshold_expression 'I > 2\s(I)'
_cod_data_source_file c4cc02929a3.cif
_cod_data_source_block added_by_encifer
_cod_original_cell_volume 2892.6(4)
_cod_database_code 7115385
_shelx_space_group_comment
;
The symmetry employed for this shelxl refinement is uniquely defined
by the following loop, which should always be used as a source of
symmetry information in preference to the above space-group names.
They are only intended as comments.
;
_shelx_estimated_absorpt_t_min 0.604
_shelx_estimated_absorpt_t_max 0.754
_shelxl_version_number 2013-4

loop_
_space_group_symop_operation_xyz
'x, y, z'
'x-y, x, z+5/6'
'-y, x-y, z+2/3'
'-x, -y, z+1/2'
'-x+y, -x, z+1/3'
'y, -x+y, z+1/6'
'x-y, -y, -z'
'-x, -x+y, -z+1/3'
'y, x, -z+2/3'
'-y, -x, -z+1/6'
'-x+y, y, -z+1/2'
'x, x-y, -z+5/6'

loop_
_atom_site_label
_atom_site_type_symbol
_atom_site_fract_x
_atom_site_fract_y
_atom_site_fract_z
_atom_site_U_iso_or_equiv
_atom_site_adp_type
_atom_site_occupancy
_atom_site_site_symmetry_order
_atom_site_calc_flag
_atom_site_refinement_flags_posn
_atom_site_refinement_flags_adp
_atom_site_refinement_flags_occupancy
Zn1 Zn 0.50229(5) 0.50229(5) 0.3333 0.03475(12) Uani 1 2 d S T P
Zn2 Zn 0.26861(4) 0.04712(4) 0.33846(2) 0.02870(9) Uani 1 1 d . . .
Na1 Na 0.30285(16) 0.26030(16) 0.28130(2) 0.0395(3) Uani 1 1 d . . .
O1 O 0.2744(3) 0.2744(3) 0.3333 0.0283(5) Uani 1 2 d S T P
C1 C 0.5901(5) 0.5819(5) 0.29033(9) 0.0549(9) Uani 1 1 d . . .
C2 C 0.7473(7) 0.7681(8) 0.28939(13) 0.118(2) Uani 1 1 d . . .
H2A H 0.7123 0.8508 0.2972 0.178 Uiso 1 1 calc R U .
H2B H 0.7887 0.7989 0.2681 0.178 Uiso 1 1 calc R U .
H2C H 0.8421 0.7744 0.3023 0.178 Uiso 1 1 calc R U .
C3 C 0.2733(6) -0.0565(5) 0.29737(8) 0.0473(8) Uani 1 1 d . . .
C4 C 0.2521(9) -0.2386(7) 0.29853(10) 0.101(2) Uani 1 1 d . . .
H4A H 0.3503 -0.2342 0.3100 0.151 Uiso 1 1 calc R U .
H4B H 0.2511 -0.2799 0.2775 0.151 Uiso 1 1 calc R U .
H4C H 0.1411 -0.3195 0.3088 0.151 Uiso 1 1 calc R U .
C5 C 0.2603(4) -0.0228(4) 0.38307(7) 0.0347(6) Uani 1 1 d . . .
C6 C 0.2533(7) -0.1995(5) 0.38515(8) 0.0752(14) Uani 1 1 d . . .
H6A H 0.1478 -0.2895 0.3746 0.113 Uiso 1 1 calc R U .
H6B H 0.2495 -0.2323 0.4069 0.113 Uiso 1 1 calc R U .
H6C H 0.3581 -0.1905 0.3753 0.113 Uiso 1 1 calc R U .
H1A H 0.622(6) 0.503(6) 0.2795(10) 0.090 Uiso 1 1 d . U .
H1B H 0.497(6) 0.591(6) 0.2794(10) 0.090 Uiso 1 1 d . U .
H3A H 0.169(6) -0.066(6) 0.2849(10) 0.090 Uiso 1 1 d . U .
H3B H 0.380(6) 0.021(6) 0.2861(11) 0.090 Uiso 1 1 d . U .
H5A H 0.161(6) -0.023(6) 0.3920(9) 0.090 Uiso 1 1 d . U .
H5B H 0.370(6) 0.067(6) 0.3941(10) 0.090 Uiso 1 1 d . U .

loop_
_atom_site_aniso_label
_atom_site_aniso_U_11
_atom_site_aniso_U_22
_atom_site_aniso_U_33
_atom_site_aniso_U_23
_atom_site_aniso_U_13
_atom_site_aniso_U_12
Zn1 0.03186(18) 0.03186(18) 0.0362(2) 0.00408(11) -0.00408(11) 0.0127(2)
Zn2 0.03279(17) 0.02979(16) 0.02541(15) -0.00027(12) -0.00299(13) 0.01708(14)
Na1 0.0431(7) 0.0553(7) 0.0236(5) 0.0028(5) -0.0021(5) 0.0272(6)
O1 0.0286(9) 0.0286(9) 0.0264(12) 0.0035(5) -0.0035(5) 0.0133(11)
C1 0.052(2) 0.053(2) 0.050(2) 0.0155(17) 0.0095(17) 0.0191(16)
C2 0.090(4) 0.093(4) 0.085(3) 0.035(3) 0.012(3) -0.019(3)
C3 0.060(2) 0.053(2) 0.0341(16) -0.0108(15) -0.0029(15) 0.0316(18)
C4 0.193(7) 0.082(4) 0.059(2) -0.024(2) -0.010(3) 0.093(4)
C5 0.0462(17) 0.0307(15) 0.0305(14) 0.0033(11) -0.0007(12) 0.0217(14)
C6 0.154(5) 0.058(2) 0.0413(18) 0.0092(18) 0.005(2) 0.074(3)

loop_
_atom_type_symbol
_atom_type_description
_atom_type_scat_dispersion_real
_atom_type_scat_dispersion_imag
_atom_type_scat_source
C C 0.0033 0.0016 'International Tables Vol C Tables 4.2.6.8 and 6.1.1.4'
Na Na 0.0362 0.0249 'International Tables Vol C Tables 4.2.6.8 and 6.1.1.4'
O O 0.0106 0.0060 'International Tables Vol C Tables 4.2.6.8 and 6.1.1.4'
Zn Zn 0.2839 1.4301 'International Tables Vol C Tables 4.2.6.8 and 6.1.1.4'
H H 0.0000 0.0000 'International Tables Vol C Tables 4.2.6.8 and 6.1.1.4'

loop_
_geom_angle_atom_site_label_1
_geom_angle_atom_site_label_2
_geom_angle_atom_site_label_3
_geom_angle
_geom_angle_site_symmetry_1
_geom_angle_site_symmetry_3
O1 Zn1 C1 111.52(12) . .
O1 Zn1 C1 111.52(12) . 9
C1 Zn1 C1 137.0(2) . 9
O1 Zn1 Na1 49.60(2) . 9
C1 Zn1 Na1 160.38(12) . 9
C1 Zn1 Na1 62.19(12) 9 9
O1 Zn2 C3 111.12(11) . .
O1 Zn2 C5 113.09(9) . .
C3 Zn2 C5 135.79(14) . .
O1 Zn2 Na1 48.18(2) . 9
C3 Zn2 Na1 159.28(11) . 9
C5 Zn2 Na1 64.92(9) . 9
O1 Na1 C5 168.28(8) . 2_554
O1 Na1 C5 80.15(7) . 9
C5 Na1 C5 88.45(9) 2_554 9
O1 Na1 C6 161.47(9) . 2_554
C5 Na1 C6 29.89(8) 2_554 2_554
C5 Na1 C6 118.32(9) 9 2_554
O1 Na1 Zn2 40.44(4) . 9
C5 Na1 Zn2 128.15(7) 2_554 9
C5 Na1 Zn2 39.72(6) 9 9
C6 Na1 Zn2 158.03(7) 2_554 9
O1 Na1 Na1 123.89(6) . 11
C5 Na1 Na1 44.66(6) 2_554 11
C5 Na1 Na1 43.79(6) 9 11
C6 Na1 Na1 74.54(7) 2_554 11
Zn2 Na1 Na1 83.50(4) 9 11
O1 Na1 H1A 95.2(9) . .
C5 Na1 H1A 90.6(10) 2_554 .
C5 Na1 H1A 133.2(10) 9 .
C6 Na1 H1A 71.4(9) 2_554 .
Zn2 Na1 H1A 121.1(10) 9 .
Na1 Na1 H1A 119.2(10) 11 .
O1 Na1 H1B 90.0(10) . .
C5 Na1 H1B 88.4(10) 2_554 .
C5 Na1 H1B 95.8(11) 9 .
C6 Na1 H1B 86.7(10) 2_554 .
Zn2 Na1 H1B 94.4(10) 9 .
Na1 Na1 H1B 93.0(11) 11 .
H1A Na1 H1B 37.4(15) . .
O1 Na1 H3A 89.9(10) . .
C5 Na1 H3A 93.9(11) 2_554 .
C5 Na1 H3A 95.8(11) 9 .
C6 Na1 H3A 89.6(10) 2_554 .
Zn2 Na1 H3A 93.2(10) 9 .
Na1 Na1 H3A 96.8(11) 11 .
H1A Na1 H3A 130.9(16) . .
H1B Na1 H3A 168.2(15) . .
O1 Na1 H3B 92.7(11) . .
C5 Na1 H3B 97.1(11) 2_554 .
C5 Na1 H3B 133.0(11) 9 .
C6 Na1 H3B 75.9(11) 2_554 .
Zn2 Na1 H3B 118.2(11) 9 .
Na1 Na1 H3B 124.5(11) 11 .
H1A Na1 H3B 93.5(16) . .
H1B Na1 H3B 130.8(15) . .
H3A Na1 H3B 37.5(14) . .
Zn2 O1 Zn2 117.90(13) 9 .
Zn2 O1 Zn1 121.05(6) 9 .
Zn2 O1 Zn1 121.05(6) . .
Zn2 O1 Na1 91.38(4) 9 .
Zn2 O1 Na1 90.26(4) . .
Zn1 O1 Na1 88.41(7) . .
Zn2 O1 Na1 90.26(4) 9 9
Zn2 O1 Na1 91.38(4) . 9
Zn1 O1 Na1 88.41(7) . 9
Na1 O1 Na1 176.81(14) . 9
C2 C1 Zn1 112.5(3) . .
C2 C1 H1A 109(3) . .
Zn1 C1 H1A 113(3) . .
C2 C1 H1B 104(3) . .
Zn1 C1 H1B 107(3) . .
H1A C1 H1B 111(4) . .
C1 C2 H2A 109.5 . .
C1 C2 H2B 109.5 . .
H2A C2 H2B 109.5 . .
C1 C2 H2C 109.5 . .
H2A C2 H2C 109.5 . .
H2B C2 H2C 109.5 . .
C4 C3 Zn2 115.4(3) . .
C4 C3 H3A 107(3) . .
Zn2 C3 H3A 106(2) . .
C4 C3 H3B 109(3) . .
Zn2 C3 H3B 111(3) . .
H3A C3 H3B 108(4) . .
C3 C4 H4A 109.5 . .
C3 C4 H4B 109.5 . .
H4A C4 H4B 109.5 . .
C3 C4 H4C 109.5 . .
H4A C4 H4C 109.5 . .
H4B C4 H4C 109.5 . .
C6 C5 Zn2 110.1(2) . .
C6 C5 Na1 83.09(18) . 6
Zn2 C5 Na1 166.78(14) . 6
C6 C5 Na1 174.3(2) . 9
Zn2 C5 Na1 75.36(9) . 9
Na1 C5 Na1 91.55(9) 6 9
C6 C5 H5A 114(3) . .
Zn2 C5 H5A 106(3) . .
Na1 C5 H5A 68(3) 6 .
Na1 C5 H5A 62(3) 9 .
C6 C5 H5B 108(3) . .
Zn2 C5 H5B 110(3) . .
Na1 C5 H5B 63(3) 6 .
Na1 C5 H5B 72(3) 9 .
H5A C5 H5B 109(4) . .
C5 C6 Na1 67.03(17) . 6
C5 C6 H6A 109.5 . .
Na1 C6 H6A 125.6 6 .
C5 C6 H6B 109.5 . .
Na1 C6 H6B 42.5 6 .
H6A C6 H6B 109.5 . .
C5 C6 H6C 109.5 . .
Na1 C6 H6C 123.1 6 .
H6A C6 H6C 109.5 . .
H6B C6 H6C 109.5 . .

loop_
_geom_bond_atom_site_label_1
_geom_bond_atom_site_label_2
_geom_bond_distance
_geom_bond_site_symmetry_2
Zn1 O1 2.001(3) .
Zn1 C1 2.004(4) .
Zn1 C1 2.004(4) 9
Zn1 Na1 2.9903(12) 9
Zn2 O1 1.9829(13) .
Zn2 C3 2.009(3) .
Zn2 C5 2.018(3) .
Zn2 Na1 3.0562(12) 9
Na1 O1 2.2784(11) .
Na1 C5 2.817(3) 2_554
Na1 C5 2.861(3) 9
Na1 C6 3.037(4) 2_554
Na1 Zn2 3.0563(12) 9
Na1 Na1 4.069(2) 11
Na1 H1A 2.53(5) .
Na1 H1B 2.53(5) .
Na1 H3A 2.50(4) .
Na1 H3B 2.52(4) .
O1 Zn2 1.9829(13) 9
O1 Na1 2.2782(11) 9
C1 C2 1.524(6) .
C1 H1A 0.98(4) .
C1 H1B 0.98(5) .
C2 H2A 0.9800 .
C2 H2B 0.9800 .
C2 H2C 0.9800 .
C3 C4 1.515(5) .
C3 H3A 1.03(5) .
C3 H3B 0.97(5) .
C4 H4A 0.9800 .
C4 H4B 0.9800 .
C4 H4C 0.9800 .
C5 C6 1.525(4) .
C5 Na1 2.817(3) 6
C5 Na1 2.861(3) 9
C5 H5A 0.96(5) .
C5 H5B 1.01(5) .
C6 Na1 3.037(4) 6
C6 H6A 0.9800 .
C6 H6B 0.9800 .
C6 H6C 0.9800 .
